data_7109430
loop_
_publ_author_name
'Zhong-Yu Li'
'Lin Xu'
'Cui-Hong Wang'
'Xiao-Li Zhao'
'Hai-Bo Yang'

_publ_section_title
;
 Novel platinum-acetylide metallocycles constructed via a stepwise
 fragment coupling approach and their aggregation behaviour
;
_journal_name_full Chem.Commun.
_journal_page_first 6194
_journal_paper_doi 10.1039/c3cc42403k
_journal_volume 49
_journal_year 2013
_chemical_formula_sum 'C55 H12 Cl3 P4 Pt2'
_chemical_formula_weight 1293.06
_chemical_name_systematic
;
?
;
_space_group_IT_number 2
_symmetry_cell_setting triclinic
_symmetry_space_group_name_Hall '-P 1'
_symmetry_space_group_name_H-M 'P -1'
_atom_sites_solution_hydrogens geom
_atom_sites_solution_primary direct
_atom_sites_solution_secondary difmap
_audit_creation_method SHELXL-97
_cell_angle_alpha 109.142(2)
_cell_angle_beta 94.876(2)
_cell_angle_gamma 101.713(2)
_cell_formula_units_Z 2
_cell_length_a 9.7909(7)
_cell_length_b 17.1119(12)
_cell_length_c 19.0280(14)
_cell_measurement_temperature 296(2)
_cell_volume 2909.1(4)
_computing_structure_refinement 'SHELXL-97 (Sheldrick, 2008)'
_computing_structure_solution 'SHELXS-97 (Sheldrick, 2008)'
_diffrn_ambient_temperature 296(2)
_diffrn_measured_fraction_theta_full 0.995
_diffrn_measured_fraction_theta_max 0.995
_diffrn_radiation_monochromator graphite
_diffrn_radiation_source 'fine-focus sealed tube'
_diffrn_radiation_type MoK\a
_diffrn_radiation_wavelength 0.71073
_diffrn_reflns_av_R_equivalents 0.0479
_diffrn_reflns_av_sigmaI/netI 0.0586
_diffrn_reflns_limit_h_max 11
_diffrn_reflns_limit_h_min -11
_diffrn_reflns_limit_k_max 20
_diffrn_reflns_limit_k_min -20
_diffrn_reflns_limit_l_max 22
_diffrn_reflns_limit_l_min -22
_diffrn_reflns_number 33947
_diffrn_reflns_theta_full 25.01
_diffrn_reflns_theta_max 25.01
_diffrn_reflns_theta_min 1.15
_exptl_absorpt_coefficient_mu 5.082
_exptl_absorpt_correction_T_max 0.4787
_exptl_absorpt_correction_T_min 0.2693
_exptl_absorpt_correction_type multi-scan
_exptl_crystal_colour colorless
_exptl_crystal_density_diffrn 1.476
_exptl_crystal_density_method 'not measured'
_exptl_crystal_description block
_exptl_crystal_F_000 1218
_exptl_crystal_size_max 0.35
_exptl_crystal_size_mid 0.21
_exptl_crystal_size_min 0.17
_platon_squeeze_details
;
;
_refine_diff_density_max 5.619
_refine_diff_density_min -3.548
_refine_diff_density_rms 0.223
_refine_ls_extinction_method none
_refine_ls_goodness_of_fit_ref 1.113
_refine_ls_hydrogen_treatment constr
_refine_ls_matrix_type full
_refine_ls_number_parameters 522
_refine_ls_number_reflns 10204
_refine_ls_number_restraints 41
_refine_ls_restrained_S_all 1.113
_refine_ls_R_factor_all 0.1118
_refine_ls_R_factor_gt 0.0822
_refine_ls_shift/su_max 0.001
_refine_ls_shift/su_mean 0.000
_refine_ls_structure_factor_coef Fsqd
_refine_ls_weighting_details 'calc w=1/[\s^2^(Fo^2^)+(0.1669P)^2^+0.0000P] where P=(Fo^2^+2Fc^2^)/3'
_refine_ls_weighting_scheme calc
_refine_ls_wR_factor_gt 0.2414
_refine_ls_wR_factor_ref 0.2626
_reflns_number_gt 6769
_reflns_number_total 10204
_reflns_threshold_expression >2sigma(I)
_cod_data_source_file c3cc42403k.txt
_cod_data_source_block z
_cod_original_sg_symbol_H-M P-1
_cod_database_code 7109430

loop_
_symmetry_equiv_pos_as_xyz
'x, y, z'
'-x, -y, -z'

loop_
_atom_site_label
_atom_site_type_symbol
_atom_site_fract_x
_atom_site_fract_y
_atom_site_fract_z
_atom_site_U_iso_or_equiv
_atom_site_adp_type
_atom_site_occupancy
_atom_site_symmetry_multiplicity
_atom_site_calc_flag
_atom_site_refinement_flags
Pt1 Pt -0.20907(5) -0.77229(3) -0.85532(3) 0.0522(2) Uani 1 1 d .
Pt2 Pt 0.64283(7) -0.22824(4) -0.61943(4) 0.0769(3) Uani 1 1 d .
P1 P -0.3629(4) -0.7068(3) -0.8995(3) 0.0714(12) Uani 1 1 d .
P2 P -0.0688(5) -0.8372(4) -0.8015(3) 0.0922(16) Uani 1 1 d .
P3 P 0.5447(9) -0.1414(5) -0.6630(5) 0.154(4) Uani 1 1 d .
C1 C -0.6061(12) -0.9774(9) -0.8635(9) 0.057(4) Uani 1 1 d .
C2 C -0.6683(13) -1.0423(10) -0.9355(9) 0.062(4) Uani 1 1 d .
H2A H -0.6271 -1.0435 -0.9780 0.074 Uiso 1 1 calc R
C3 C -0.7846(16) -1.1004(10) -0.9408(10) 0.071(4) Uani 1 1 d .
H3A H -0.8253 -1.1403 -0.9883 0.085 Uiso 1 1 calc R
C4 C -0.8497(15) -1.1052(10) -0.8794(10) 0.069(4) Uani 1 1 d .
C5 C -0.9767(17) -1.1720(11) -0.8878(15) 0.103(7) Uani 1 1 d .
H5A H -1.0212 -1.2114 -0.9349 0.124 Uiso 1 1 calc R
C6 C -1.0274(17) -1.1737(11) -0.8228(10) 0.085(5) Uani 1 1 d .
H6A H -1.1041 -1.2179 -0.8266 0.102 Uiso 1 1 calc R
C7 C -0.9714(16) -1.1145(12) -0.7535(11) 0.083(5) Uani 1 1 d .
C8 C -1.028(2) -1.1155(14) -0.6850(11) 0.119(9) Uani 1 1 d .
H8A H -1.1043 -1.1598 -0.6880 0.142 Uiso 1 1 calc R
C9 C -0.973(2) -1.0527(13) -0.6166(14) 0.117(8) Uani 1 1 d .
H9A H -1.0149 -1.0537 -0.5748 0.140 Uiso 1 1 calc R
C10 C -0.851(2) -0.9851(11) -0.6074(10) 0.087(5) Uani 1 1 d .
C11 C -0.7931(15) -0.9849(12) -0.6744(10) 0.080(5) Uani 1 1 d .
C12 C -0.8521(14) -1.0446(9) -0.7441(8) 0.059(3) Uani 1 1 d .
C13 C -0.7884(12) -1.0419(9) -0.8074(8) 0.052(3) Uani 1 1 d .
C14 C -0.6683(12) -0.9763(8) -0.8034(7) 0.048(3) Uani 1 1 d .
C15 C -0.6087(14) -0.9133(10) -0.7282(9) 0.070(4) Uani 1 1 d .
H15A H -0.5262 -0.8717 -0.7216 0.084 Uiso 1 1 calc R
C16 C -0.6726(15) -0.9150(10) -0.6680(9) 0.069(4) Uani 1 1 d .
H16A H -0.6393 -0.8709 -0.6218 0.083 Uiso 1 1 calc R
C17 C -0.7927(18) -0.9195(13) -0.5320(10) 0.087(6) Uani 1 1 d .
C18 C -0.7371(18) -0.8669(10) -0.4771(10) 0.075(4) Uani 1 1 d .
C19 C -0.4812(14) -0.9110(10) -0.8580(8) 0.060(4) Uani 1 1 d .
C20 C -0.3757(13) -0.8576(8) -0.8552(7) 0.046(3) Uani 1 1 d .
C21 C -0.0347(15) -0.6814(9) -0.8559(7) 0.057(3) Uani 1 1 d .
C22 C 0.0584(15) -0.6324(8) -0.8582(10) 0.070(4) Uani 1 1 d .
C23 C 0.1811(14) -0.5745(8) -0.8731(9) 0.061(4) Uani 1 1 d .
C24 C 0.1950(16) -0.5846(11) -0.9474(9) 0.074(4) Uani 1 1 d .
H24A H 0.1298 -0.6258 -0.9873 0.088 Uiso 1 1 calc R
C25 C 0.3102(18) -0.5309(10) -0.9601(9) 0.073(4) Uani 1 1 d .
H25A H 0.3275 -0.5401 -1.0091 0.087 Uiso 1 1 calc R
C26 C 0.3958(16) -0.4666(9) -0.9031(10) 0.068(4) Uani 1 1 d .
H26A H 0.4687 -0.4299 -0.9134 0.081 Uiso 1 1 calc R
C27 C 0.3794(14) -0.4531(9) -0.8297(9) 0.060(3) Uani 1 1 d .
C28 C 0.2701(13) -0.5116(9) -0.8156(9) 0.063(4) Uani 1 1 d .
H28A H 0.2599 -0.5063 -0.7662 0.076 Uiso 1 1 calc R
C29 C 0.4672(16) -0.3871(11) -0.7712(11) 0.080(5) Uani 1 1 d .
C30 C 0.5400(16) -0.3258(10) -0.7099(10) 0.079(5) Uani 1 1 d .
C31 C -0.285(3) -0.6248(12) -0.9372(15) 0.111(7) Uani 1 1 d .
C32 C -0.232(2) -0.6613(17) -1.0117(17) 0.129(9) Uani 1 1 d .
C33 C -0.5024(17) -0.7825(11) -0.9749(11) 0.083(5) Uani 1 1 d .
C34 C -0.616(2) -0.7417(18) -1.0051(16) 0.139(10) Uani 1 1 d .
C35 C -0.458(3) -0.650(2) -0.8303(18) 0.153(10) Uiso 1 1 d .
C36 C -0.524(5) -0.687(3) -0.780(2) 0.208(16) Uiso 1 1 d .
C37 C 0.111(2) -0.8227(15) -0.8196(14) 0.102(7) Uani 1 1 d .
C38 C 0.127(2) -0.8564(17) -0.9026(15) 0.122(8) Uani 1 1 d .
C39 C -0.045(3) -0.796(2) -0.6944(18) 0.163(10) Uiso 1 1 d DU
C40 C -0.189(3) -0.791(3) -0.6724(18) 0.215(16) Uani 1 1 d DU
C41 C -0.145(3) -0.9560(18) -0.8210(16) 0.145(10) Uani 1 1 d DU
C42 C -0.172(3) -1.0124(19) -0.9035(18) 0.159(11) Uani 1 1 d DU
C43 C 0.604(5) -0.163(3) -0.771(2) 0.200(14) Uani 1 1 d DU
C44 C 0.559(4) -0.109(2) -0.813(2) 0.210(15) Uiso 1 1 d DU
C45 C 0.571(4) -0.030(3) -0.602(2) 0.230(19) Uani 1 1 d DU
C46 C 0.717(5) 0.014(3) -0.611(3) 0.224(17) Uiso 1 1 d DU
C47 C 0.376(7) -0.179(4) -0.707(3) 0.32(3) Uiso 1 1 d DU
C48 C 0.332(8) -0.170(5) -0.631(4) 0.33(3) Uiso 1 1 d DU
C49 C 0.8277(19) -0.3090(11) -0.6113(14) 0.113(8) Uani 1 1 d DU
C50 C 0.951(4) -0.2746(19) -0.545(2) 0.22(2) Uani 1 1 d DU
C51 C 0.647(4) -0.297(2) -0.4646(19) 0.167(12) Uiso 1 1 d D
C52 C 0.494(4) -0.306(4) -0.451(3) 0.32(3) Uiso 1 1 d D
C53 C 0.634(4) -0.427(3) -0.614(2) 0.192(14) Uiso 1 1 d D
C54 C 0.789(6) -0.398(9) -0.577(8) 0.66(10) Uiso 1 1 d D
C01 C -0.052(3) -0.392(4) 0.208(2) 0.30(3) Uani 1 1 d .
Cl3 Cl -0.2007(8) -0.3969(6) 0.2120(5) 0.174(3) Uani 1 1 d .
Cl2 Cl -0.0039(12) -0.4187(7) 0.1104(6) 0.205(4) Uani 1 1 d .
Cl1 Cl 0.0743(19) -0.367(2) 0.2652(10) 0.78(4) Uani 1 1 d .
P4 P 0.6866(8) -0.3175(5) -0.5599(4) 0.125(2) Uani 1 1 d .

loop_
_atom_site_aniso_label
_atom_site_aniso_U_11
_atom_site_aniso_U_22
_atom_site_aniso_U_33
_atom_site_aniso_U_23
_atom_site_aniso_U_13
_atom_site_aniso_U_12
Pt1 0.0461(3) 0.0456(4) 0.0623(4) 0.0241(3) 0.0048(2) -0.0010(2)
Pt2 0.0663(4) 0.0669(5) 0.0899(5) 0.0431(4) -0.0162(3) -0.0136(3)
P1 0.058(2) 0.052(2) 0.119(4) 0.044(2) 0.026(2) 0.0195(19)
P2 0.060(2) 0.125(4) 0.116(4) 0.083(4) -0.001(2) 0.013(3)
P3 0.154(7) 0.138(6) 0.150(6) 0.009(5) -0.057(5) 0.092(6)
C1 0.032(6) 0.054(9) 0.095(11) 0.044(8) 0.009(7) 0.007(6)
C2 0.042(7) 0.072(10) 0.076(10) 0.033(8) 0.022(7) 0.008(7)
C3 0.068(9) 0.060(10) 0.085(11) 0.032(9) 0.009(8) 0.005(8)
C4 0.053(8) 0.060(9) 0.093(11) 0.030(9) 0.005(8) 0.009(7)
C5 0.053(9) 0.059(10) 0.20(2) 0.062(13) -0.002(11) -0.006(8)
C6 0.061(9) 0.076(11) 0.083(11) 0.005(9) 0.026(8) -0.024(8)
C7 0.051(8) 0.095(13) 0.097(13) 0.042(11) 0.008(8) -0.006(9)
C8 0.072(11) 0.110(16) 0.096(14) -0.028(12) 0.022(10) -0.043(11)
C9 0.078(12) 0.106(16) 0.136(18) 0.037(14) 0.031(12) -0.037(11)
C10 0.087(12) 0.076(12) 0.088(12) 0.041(10) 0.005(9) -0.020(9)
C11 0.046(8) 0.106(14) 0.098(12) 0.062(11) 0.003(8) -0.001(8)
C12 0.048(7) 0.041(8) 0.068(9) 0.008(7) 0.000(6) -0.010(6)
C13 0.030(6) 0.058(8) 0.068(8) 0.032(7) 0.003(5) -0.002(6)
C14 0.038(6) 0.056(8) 0.052(7) 0.030(6) -0.004(5) 0.002(6)
C15 0.046(7) 0.082(11) 0.086(10) 0.058(9) -0.013(7) -0.013(7)
C16 0.051(8) 0.077(11) 0.071(9) 0.035(8) -0.003(7) -0.014(7)
C17 0.072(10) 0.107(14) 0.075(11) 0.054(11) 0.002(9) -0.025(10)
C18 0.077(10) 0.059(10) 0.086(11) 0.037(9) 0.002(9) -0.001(8)
C19 0.047(7) 0.069(10) 0.077(9) 0.047(8) 0.003(6) 0.010(7)
C20 0.046(7) 0.037(7) 0.056(7) 0.025(6) -0.015(5) 0.005(6)
C21 0.070(9) 0.064(9) 0.050(7) 0.029(7) 0.029(6) 0.024(8)
C22 0.051(8) 0.030(7) 0.132(14) 0.046(9) 0.011(8) -0.010(6)
C23 0.050(8) 0.038(8) 0.096(11) 0.024(8) 0.028(7) 0.006(6)
C24 0.057(9) 0.081(11) 0.078(10) 0.025(9) 0.013(8) 0.011(8)
C25 0.085(11) 0.061(10) 0.072(10) 0.025(8) 0.020(9) 0.014(9)
C26 0.059(9) 0.042(8) 0.119(14) 0.047(9) 0.022(9) 0.017(7)
C27 0.045(7) 0.057(9) 0.076(10) 0.032(8) -0.005(7) 0.002(6)
C28 0.042(7) 0.063(9) 0.087(10) 0.048(8) -0.009(7) -0.010(6)
C29 0.054(9) 0.089(12) 0.116(14) 0.068(11) 0.017(9) 0.007(9)
C30 0.052(8) 0.066(10) 0.095(12) 0.012(9) -0.015(8) 0.003(8)
C31 0.132(18) 0.048(11) 0.16(2) 0.055(12) 0.018(16) 0.003(11)
C32 0.102(16) 0.14(2) 0.20(3) 0.13(2) 0.055(17) 0.030(15)
C33 0.069(10) 0.094(12) 0.121(14) 0.077(11) 0.008(9) 0.029(9)
C34 0.070(12) 0.20(2) 0.22(3) 0.16(2) 0.024(14) 0.062(15)
C37 0.064(11) 0.102(15) 0.14(2) 0.059(15) 0.002(11) 0.009(10)
C38 0.075(13) 0.14(2) 0.13(2) 0.023(16) 0.025(13) 0.037(13)
C40 0.13(2) 0.37(5) 0.13(2) 0.09(3) 0.047(18) 0.02(3)
C41 0.121(18) 0.17(2) 0.20(2) 0.14(2) -0.008(19) 0.044(18)
C42 0.15(2) 0.15(2) 0.23(2) 0.10(2) 0.09(2) 0.07(2)
C43 0.26(4) 0.23(3) 0.18(3) 0.11(3) 0.11(3) 0.11(3)
C45 0.17(3) 0.25(4) 0.23(4) 0.04(3) -0.06(3) 0.10(3)
C49 0.076(11) 0.060(11) 0.20(2) 0.063(13) -0.042(12) 0.013(9)
C50 0.22(3) 0.14(2) 0.25(4) 0.02(2) -0.13(3) 0.07(2)
C01 0.084(17) 0.59(8) 0.27(4) 0.35(5) -0.06(2) -0.09(3)
Cl3 0.113(5) 0.222(9) 0.211(8) 0.102(7) 0.046(5) 0.041(6)
Cl2 0.259(11) 0.229(9) 0.235(10) 0.159(9) 0.132(9) 0.127(9)
Cl1 0.266(18) 1.35(8) 0.299(18) -0.36(3) -0.148(15) 0.47(4)
P4 0.125(5) 0.141(6) 0.123(5) 0.073(5) 0.012(4) 0.021(4)

loop_
_atom_type_symbol
_atom_type_description
_atom_type_scat_dispersion_real
_atom_type_scat_dispersion_imag
_atom_type_scat_source
C C 0.0033 0.0016 'International Tables Vol C Tables 4.2.6.8 and 6.1.1.4'
H H 0.0000 0.0000 'International Tables Vol C Tables 4.2.6.8 and 6.1.1.4'
P P 0.1023 0.0942 'International Tables Vol C Tables 4.2.6.8 and 6.1.1.4'
Pt Pt -1.7033 8.3905 'International Tables Vol C Tables 4.2.6.8 and 6.1.1.4'
Cl Cl 0.1484 0.1585 'International Tables Vol C Tables 4.2.6.8 and 6.1.1.4'

loop_
_geom_angle_atom_site_label_1
_geom_angle_atom_site_label_2
_geom_angle_atom_site_label_3
_geom_angle
_geom_angle_site_symmetry_1
_geom_angle_site_symmetry_3
C20 Pt1 C21 179.3(5) . .
C20 Pt1 P2 89.3(3) . .
C21 Pt1 P2 91.4(4) . .
C20 Pt1 P1 87.2(3) . .
C21 Pt1 P1 92.1(4) . .
P2 Pt1 P1 174.15(17) . .
C30 Pt2 C18 175.5(7) . 2_544
C30 Pt2 P3 89.2(5) . .
C18 Pt2 P3 92.4(5) 2_544 .
C30 Pt2 P4 91.0(5) . .
C18 Pt2 P4 86.3(5) 2_544 .
P3 Pt2 P4 163.8(4) . .
C30 Pt2 C49 88.5(6) . .
C18 Pt2 C49 92.1(7) 2_544 .
P3 Pt2 C49 153.1(7) . .
P4 Pt2 C49 43.1(6) . .
C35 P1 C33 103.8(12) . .
C35 P1 C31 102.2(13) . .
C33 P1 C31 105.1(9) . .
C35 P1 Pt1 115.2(10) . .
C33 P1 Pt1 112.5(5) . .
C31 P1 Pt1 116.5(8) . .
C37 P2 C39 102.8(11) . .
C37 P2 C41 108.5(12) . .
C39 P2 C41 99.1(13) . .
C37 P2 Pt1 115.5(7) . .
C39 P2 Pt1 113.4(9) . .
C41 P2 Pt1 115.5(7) . .
C47 P3 C45 109(2) . .
C47 P3 C43 87(2) . .
C45 P3 C43 116(2) . .
C47 P3 C48 43.1(16) . .
C45 P3 C48 89(2) . .
C43 P3 C48 130(2) . .
C47 P3 Pt2 118(2) . .
C45 P3 Pt2 118.9(11) . .
C43 P3 Pt2 103.3(10) . .
C48 P3 Pt2 98.9(18) . .
C14 C1 C2 119.2(12) . .
C14 C1 C19 121.1(14) . .
C2 C1 C19 119.7(13) . .
C3 C2 C1 119.5(14) . .
C3 C2 H2A 120.2 . .
C1 C2 H2A 120.2 . .
C2 C3 C4 123.8(16) . .
C2 C3 H3A 118.1 . .
C4 C3 H3A 118.1 . .
C3 C4 C13 117.4(13) . .
C3 C4 C5 121.9(17) . .
C13 C4 C5 120.7(16) . .
C6 C5 C4 117.0(19) . .
C6 C5 H5A 121.5 . .
C4 C5 H5A 121.5 . .
C7 C6 C5 123.6(16) . .
C7 C6 H6A 118.2 . .
C5 C6 H6A 118.2 . .
C6 C7 C12 120.6(16) . .
C6 C7 C8 123.2(15) . .
C12 C7 C8 116.2(16) . .
C9 C8 C7 121.4(17) . .
C9 C8 H8A 119.3 . .
C7 C8 H8A 119.3 . .
C8 C9 C10 122(2) . .
C8 C9 H9A 119.0 . .
C10 C9 H9A 119.0 . .
C9 C10 C11 116.6(17) . .
C9 C10 C17 120.0(17) . .
C11 C10 C17 123.4(15) . .
C12 C11 C10 122.3(15) . .
C12 C11 C16 119.2(15) . .
C10 C11 C16 118.3(16) . .
C11 C12 C13 119.5(12) . .
C11 C12 C7 121.3(15) . .
C13 C12 C7 118.9(13) . .
C12 C13 C4 118.9(12) . .
C12 C13 C14 123.0(12) . .
C4 C13 C14 118.0(12) . .
C1 C14 C13 121.8(13) . .
C1 C14 C15 122.0(12) . .
C13 C14 C15 115.9(11) . .
C16 C15 C14 120.6(13) . .
C16 C15 H15A 119.7 . .
C14 C15 H15A 119.7 . .
C15 C16 C11 121.3(15) . .
C15 C16 H16A 119.4 . .
C11 C16 H16A 119.4 . .
C18 C17 C10 173.4(19) . .
C17 C18 Pt2 178.2(17) . 2_544
C20 C19 C1 177.9(17) . .
C19 C20 Pt1 177.4(11) . .
C22 C21 Pt1 178.1(14) . .
C21 C22 C23 171.7(19) . .
C28 C23 C24 121.0(13) . .
C28 C23 C22 120.3(14) . .
C24 C23 C22 118.6(14) . .
C23 C24 C25 117.7(15) . .
C23 C24 H24A 121.1 . .
C25 C24 H24A 121.1 . .
C26 C25 C24 121.0(16) . .
C26 C25 H25A 119.5 . .
C24 C25 H25A 119.5 . .
C25 C26 C27 121.8(14) . .
C25 C26 H26A 119.1 . .
C27 C26 H26A 119.1 . .
C26 C27 C29 121.7(14) . .
C26 C27 C28 117.8(14) . .
C29 C27 C28 120.5(14) . .
C23 C28 C27 120.3(14) . .
C23 C28 H28A 119.8 . .
C27 C28 H28A 119.8 . .
C30 C29 C27 172.9(17) . .
C29 C30 Pt2 176.1(14) . .
C32 C31 P1 113.3(14) . .
C34 C33 P1 114.9(15) . .
C36 C35 P1 122(3) . .
C38 C37 P2 115.6(15) . .
C40 C39 P2 107(2) . .
C42 C41 P2 114.7(19) . .
C44 C43 P3 116(3) . .
C46 C45 P3 105(3) . .
C48 C47 P3 88(5) . .
C47 C48 P3 49(3) . .
C50 C49 P4 99(3) . .
C50 C49 C54 83(3) . .
P4 C49 C54 61(4) . .
C50 C49 Pt2 121.6(16) . .
P4 C49 Pt2 60.9(6) . .
C54 C49 Pt2 119(3) . .
C52 C51 P4 120(3) . .
C54 C53 P4 67(6) . .
C53 C54 P4 62(4) . .
C53 C54 C49 94(6) . .
P4 C54 C49 58(4) . .
Cl3 C01 Cl1 133(3) . .
Cl3 C01 Cl2 116.1(16) . .
Cl1 C01 Cl2 111(2) . .
C53 P4 C49 88.2(16) . .
C53 P4 C51 111.3(18) . .
C49 P4 C51 142.8(13) . .
C53 P4 C54 50(2) . .
C49 P4 C54 61(4) . .
C51 P4 C54 107(5) . .
C53 P4 Pt2 116.0(13) . .
C49 P4 Pt2 76.1(5) . .
C51 P4 Pt2 118.2(11) . .
C54 P4 Pt2 134(5) . .

loop_
_geom_bond_atom_site_label_1
_geom_bond_atom_site_label_2
_geom_bond_distance
_geom_bond_site_symmetry_2
Pt1 C20 1.957(13) .
Pt1 C21 2.066(15) .
Pt1 P2 2.302(4) .
Pt1 P1 2.306(4) .
Pt2 C30 1.975(16) .
Pt2 C18 2.005(18) 2_544
Pt2 P3 2.252(6) .
Pt2 P4 2.262(7) .
Pt2 C49 2.514(16) .
P1 C35 1.81(3) .
P1 C33 1.825(19) .
P1 C31 1.84(2) .
P2 C37 1.80(2) .
P2 C39 1.90(3) .
P2 C41 1.92(3) .
P3 C47 1.68(7) .
P3 C45 1.83(4) .
P3 C43 2.11(3) .
P3 C48 2.23(7) .
C1 C14 1.337(19) .
C1 C2 1.44(2) .
C1 C19 1.460(18) .
C2 C3 1.32(2) .
C2 H2A 0.9300 .
C3 C4 1.40(2) .
C3 H3A 0.9300 .
C4 C13 1.43(2) .
C4 C5 1.47(2) .
C5 C6 1.38(3) .
C5 H5A 0.9300 .
C6 C7 1.36(2) .
C6 H6A 0.9300 .
C7 C12 1.44(2) .
C7 C8 1.47(3) .
C8 C9 1.37(3) .
C8 H8A 0.9300 .
C9 C10 1.43(2) .
C9 H9A 0.9300 .
C10 C11 1.44(2) .
C10 C17 1.48(3) .
C11 C12 1.37(2) .
C11 C16 1.46(2) .
C12 C13 1.41(2) .
C13 C14 1.429(17) .
C14 C15 1.464(19) .
C15 C16 1.36(2) .
C15 H15A 0.9300 .
C16 H16A 0.9300 .
C17 C18 1.13(2) .
C18 Pt2 2.005(18) 2_544
C19 C20 1.216(18) .
C21 C22 1.121(18) .
C22 C23 1.504(18) .
C23 C28 1.34(2) .
C23 C24 1.39(2) .
C24 C25 1.40(2) .
C24 H24A 0.9300 .
C25 C26 1.33(2) .
C25 H25A 0.9300 .
C26 C27 1.37(2) .
C26 H26A 0.9300 .
C27 C29 1.37(2) .
C27 C28 1.418(19) .
C28 H28A 0.9300 .
C29 C30 1.31(2) .
C31 C32 1.53(4) .
C33 C34 1.59(2) .
C35 C36 1.44(5) .
C37 C38 1.53(3) .
C39 C40 1.517(10) .
C41 C42 1.516(10) .
C43 C44 1.521(10) .
C45 C46 1.518(10) .
C47 C48 1.524(10) .
C49 C50 1.538(10) .
C49 P4 1.77(3) .
C49 C54 1.83(14) .
C51 C52 1.523(10) .
C51 P4 1.82(3) .
C53 C54 1.522(10) .
C53 P4 1.75(4) .
C54 P4 1.83(13) .
C01 Cl3 1.45(3) .
C01 Cl1 1.47(3) .
C01 Cl2 1.88(4) .

loop_
_geom_torsion_atom_site_label_1
_geom_torsion_atom_site_label_2
_geom_torsion_atom_site_label_3
_geom_torsion_atom_site_label_4
_geom_torsion
_geom_torsion_site_symmetry_1
_geom_torsion_site_symmetry_4
C20 Pt1 P1 C35 73.7(12) . .
C21 Pt1 P1 C35 -106.2(12) . .
P2 Pt1 P1 C35 21(2) . .
C20 Pt1 P1 C33 -45.0(7) . .
C21 Pt1 P1 C33 135.0(7) . .
P2 Pt1 P1 C33 -97.4(19) . .
C20 Pt1 P1 C31 -166.5(10) . .
C21 Pt1 P1 C31 13.5(10) . .
P2 Pt1 P1 C31 141.0(19) . .
C20 Pt1 P2 C37 154.0(10) . .
C21 Pt1 P2 C37 -26.1(10) . .
P1 Pt1 P2 C37 -153.7(18) . .
C20 Pt1 P2 C39 -87.7(11) . .
C21 Pt1 P2 C39 92.2(11) . .
P1 Pt1 P2 C39 -35(2) . .
C20 Pt1 P2 C41 25.7(12) . .
C21 Pt1 P2 C41 -154.4(12) . .
P1 Pt1 P2 C41 78(2) . .
C30 Pt2 P3 C47 37(3) . .
C18 Pt2 P3 C47 -138(3) 2_544 .
P4 Pt2 P3 C47 -53(3) . .
C49 Pt2 P3 C47 122(3) . .
C30 Pt2 P3 C45 172.8(19) . .
C18 Pt2 P3 C45 -2.9(18) 2_544 .
P4 Pt2 P3 C45 82(2) . .
C49 Pt2 P3 C45 -102(2) . .
C30 Pt2 P3 C43 -56.3(14) . .
C18 Pt2 P3 C43 128.0(14) 2_544 .
P4 Pt2 P3 C43 -147.1(16) . .
C49 Pt2 P3 C43 28.6(17) . .
C30 Pt2 P3 C48 79(2) . .
C18 Pt2 P3 C48 -97(2) 2_544 .
P4 Pt2 P3 C48 -12(2) . .
C49 Pt2 P3 C48 164(2) . .
C14 C1 C2 C3 -1(2) . .
C19 C1 C2 C3 -177.5(13) . .
C1 C2 C3 C4 -3(2) . .
C2 C3 C4 C13 2(2) . .
C2 C3 C4 C5 -178.6(14) . .
C3 C4 C5 C6 176.3(16) . .
C13 C4 C5 C6 -4(2) . .
C4 C5 C6 C7 4(3) . .
C5 C6 C7 C12 0(3) . .
C5 C6 C7 C8 178(2) . .
C6 C7 C8 C9 -177(2) . .
C12 C7 C8 C9 1(3) . .
C7 C8 C9 C10 -3(4) . .
C8 C9 C10 C11 2(3) . .
C8 C9 C10 C17 -179(2) . .
C9 C10 C11 C12 2(3) . .
C17 C10 C11 C12 -177.5(17) . .
C9 C10 C11 C16 177.4(17) . .
C17 C10 C11 C16 -2(3) . .
C10 C11 C12 C13 -178.7(16) . .
C16 C11 C12 C13 6(2) . .
C10 C11 C12 C7 -4(3) . .
C16 C11 C12 C7 -179.7(15) . .
C6 C7 C12 C11 -179.1(17) . .
C8 C7 C12 C11 3(3) . .
C6 C7 C12 C13 -4(2) . .
C8 C7 C12 C13 177.3(17) . .
C11 C12 C13 C4 179.0(14) . .
C7 C12 C13 C4 4(2) . .
C11 C12 C13 C14 -4(2) . .
C7 C12 C13 C14 -178.7(13) . .
C3 C4 C13 C12 179.6(13) . .
C5 C4 C13 C12 0(2) . .
C3 C4 C13 C14 2.3(19) . .
C5 C4 C13 C14 -177.2(12) . .
C2 C1 C14 C13 5.2(18) . .
C19 C1 C14 C13 -178.3(11) . .
C2 C1 C14 C15 178.4(12) . .
C19 C1 C14 C15 -5.1(19) . .
C12 C13 C14 C1 176.9(13) . .
C4 C13 C14 C1 -5.9(18) . .
C12 C13 C14 C15 3.3(18) . .
C4 C13 C14 C15 -179.5(12) . .
C1 C14 C15 C16 -178.5(14) . .
C13 C14 C15 C16 -4.9(19) . .
C14 C15 C16 C11 7(2) . .
C12 C11 C16 C15 -7(2) . .
C10 C11 C16 C15 176.7(16) . .
C9 C10 C17 C18 167(18) . .
C11 C10 C17 C18 -14(20) . .
C10 C17 C18 Pt2 106(54) . 2_544
C14 C1 C19 C20 151(38) . .
C2 C1 C19 C20 -33(39) . .
C1 C19 C20 Pt1 62(51) . .
C21 Pt1 C20 C19 53(62) . .
P2 Pt1 C20 C19 -134(27) . .
P1 Pt1 C20 C19 50(27) . .
C20 Pt1 C21 C22 -53(68) . .
P2 Pt1 C21 C22 134(40) . .
P1 Pt1 C21 C22 -51(40) . .
Pt1 C21 C22 C23 -33(47) . .
C21 C22 C23 C28 -169(10) . .
C21 C22 C23 C24 15(11) . .
C28 C23 C24 C25 4(2) . .
C22 C23 C24 C25 -179.4(13) . .
C23 C24 C25 C26 -7(2) . .
C24 C25 C26 C27 4(2) . .
C25 C26 C27 C29 -179.9(14) . .
C25 C26 C27 C28 2(2) . .
C24 C23 C28 C27 1(2) . .
C22 C23 C28 C27 -175.3(12) . .
C26 C27 C28 C23 -4(2) . .
C29 C27 C28 C23 177.7(13) . .
C26 C27 C29 C30 168(12) . .
C28 C27 C29 C30 -14(14) . .
C27 C29 C30 Pt2 -93(26) . .
C18 Pt2 C30 C29 103(23) 2_544 .
P3 Pt2 C30 C29 -7(22) . .
P4 Pt2 C30 C29 157(22) . .
C49 Pt2 C30 C29 -160(22) . .
C35 P1 C31 C32 -164.1(19) . .
C33 P1 C31 C32 -56.0(19) . .
Pt1 P1 C31 C32 69.4(19) . .
C35 P1 C33 C34 52.1(18) . .
C31 P1 C33 C34 -54.9(17) . .
Pt1 P1 C33 C34 177.3(12) . .
C33 P1 C35 C36 78(3) . .
C31 P1 C35 C36 -173(3) . .
Pt1 P1 C35 C36 -45(3) . .
C39 P2 C37 C38 175.7(19) . .
C41 P2 C37 C38 71.4(19) . .
Pt1 P2 C37 C38 -60.2(19) . .
C37 P2 C39 C40 170(3) . .
C41 P2 C39 C40 -78(3) . .
Pt1 P2 C39 C40 45(3) . .
C37 P2 C41 C42 -70(2) . .
C39 P2 C41 C42 -177(2) . .
Pt1 P2 C41 C42 62(2) . .
C47 P3 C43 C44 65(4) . .
C45 P3 C43 C44 -45(4) . .
C48 P3 C43 C44 69(4) . .
Pt2 P3 C43 C44 -177(3) . .
C47 P3 C45 C46 -140(3) . .
C43 P3 C45 C46 -44(3) . .
C48 P3 C45 C46 -179(3) . .
Pt2 P3 C45 C46 81(3) . .
C45 P3 C47 C48 -67(5) . .
C43 P3 C47 C48 176(4) . .
Pt2 P3 C47 C48 72(5) . .
C45 P3 C48 C47 119(5) . .
C43 P3 C48 C47 -5(6) . .
Pt2 P3 C48 C47 -121(4) . .
C30 Pt2 C49 C50 -175(3) . .
C18 Pt2 C49 C50 0(3) 2_544 .
P3 Pt2 C49 C50 100(3) . .
P4 Pt2 C49 C50 -82(3) . .
C30 Pt2 C49 P4 -93.2(8) . .
C18 Pt2 C49 P4 82.3(7) 2_544 .
P3 Pt2 C49 P4 -178.3(6) . .
C30 Pt2 C49 C54 -75(5) . .
C18 Pt2 C49 C54 101(5) 2_544 .
P3 Pt2 C49 C54 -160(5) . .
P4 Pt2 C49 C54 18(5) . .
P4 C53 C54 C49 -51(4) . .
C50 C49 C54 C53 158(7) . .
P4 C49 C54 C53 54(5) . .
Pt2 C49 C54 C53 36(9) . .
C50 C49 C54 P4 104(3) . .
Pt2 C49 C54 P4 -18(4) . .
C54 C53 P4 C49 53(6) . .
C54 C53 P4 C51 -95(7) . .
C54 C53 P4 Pt2 126(6) . .
C50 C49 P4 C53 -121.1(18) . .
C54 C49 P4 C53 -45(3) . .
Pt2 C49 P4 C53 117.4(13) . .
C50 C49 P4 C51 3(3) . .
C54 C49 P4 C51 80(4) . .
Pt2 C49 P4 C51 -119(2) . .
C50 C49 P4 C54 -77(4) . .
Pt2 C49 P4 C54 162(3) . .
C50 C49 P4 Pt2 121.5(14) . .
C54 C49 P4 Pt2 -162(3) . .
C52 C51 P4 C53 -72(4) . .
C52 C51 P4 C49 171(3) . .
C52 C51 P4 C54 -125(4) . .
C52 C51 P4 Pt2 66(4) . .
C49 C54 P4 C53 114(6) . .
C53 C54 P4 C49 -114(6) . .
C53 C54 P4 C51 104(4) . .
C49 C54 P4 C51 -142(2) . .
C53 C54 P4 Pt2 -90(5) . .
C49 C54 P4 Pt2 25(4) . .
C30 Pt2 P4 C53 5.7(17) . .
C18 Pt2 P4 C53 -178.0(17) 2_544 .
P3 Pt2 P4 C53 96.2(18) . .
C49 Pt2 P4 C53 -81.0(17) . .
C30 Pt2 P4 C49 86.6(8) . .
C18 Pt2 P4 C49 -97.0(8) 2_544 .
P3 Pt2 P4 C49 177.2(10) . .
C30 Pt2 P4 C51 -130.4(14) . .
C18 Pt2 P4 C51 45.9(14) 2_544 .
P3 Pt2 P4 C51 -39.9(17) . .
C49 Pt2 P4 C51 142.9(15) . .
C30 Pt2 P4 C54 64(3) . .
C18 Pt2 P4 C54 -119(3) 2_544 .
P3 Pt2 P4 C54 155(3) . .
C49 Pt2 P4 C54 -22(3) . .

loop_
_platon_squeeze_void_nr
_platon_squeeze_void_average_x
_platon_squeeze_void_average_y
_platon_squeeze_void_average_z
_platon_squeeze_void_volume
_platon_squeeze_void_count_electrons
_platon_squeeze_void_content
1 0.001 0.500 0.500 384 132 ' '
